data_1524234
loop_
_publ_author_name
'Cordier, G.'
'Czech, E.'
'Schaefer, H.'
'Woll, P.'

_publ_section_title
;
 Structural characterization of new ternary compounds of uranium and
 cerium
;
_journal_name_full 'Journal of the Less-Common Metals'
_journal_page_first 327
_journal_page_last 330
_journal_volume 110
_journal_year 1985
_chemical_formula_sum 'Ce Cu2 Sn1.95'
_space_group_IT_number 129
_symmetry_space_group_name_Hall 'P 4ab 2ab -1ab'
_symmetry_space_group_name_H-M 'P 4/n m m :1'
_cell_angle_alpha 90
_cell_angle_beta 90
_cell_angle_gamma 90
_cell_formula_units_Z 2
_cell_length_a 4.429
_cell_length_b 4.429
_cell_length_c 10.426
_cell_volume 204.517
_citation_journal_id_ASTM JCOMAH
_cod_data_source_file Cordier_JCOMAH_1985_770.cif
_cod_data_source_block Ce1Cu2Sn1.95
_cod_original_cell_volume 204.5168
_cod_original_sg_symbol_Hall '-P 4a 2a (x-1/4,y+1/4,z)'
_cod_original_formula_sum 'Ce1 Cu2 Sn1.95'
_cod_database_code 1524234

loop_
_symmetry_equiv_pos_as_xyz
x,y,z
-y+1/2,x+1/2,z
-x,-y,z
y+1/2,-x+1/2,z
x+1/2,-y+1/2,-z
y,x,-z
-x+1/2,y+1/2,-z
-y,-x,-z
-x+1/2,-y+1/2,-z
y,-x,-z
x+1/2,y+1/2,-z
-y,x,-z
-x,y,z
-y+1/2,-x+1/2,z
x,-y,z
y+1/2,x+1/2,z

loop_
_atom_site_label
_atom_site_type_symbol
_atom_site_fract_x
_atom_site_fract_y
_atom_site_fract_z
_atom_site_occupancy
_atom_site_U_iso_or_equiv
Cu2 Cu 0 0.5 0.6397 1 0.0
Ce1 Ce 0 0.5 0.2389 1 0.0
Sn1 Sn 0 0 0.5 1 0.0
Sn2 Sn 0 0.5 0.8794 0.95 0.0
Cu1 Cu 0 0 0 1 0.0
